data_7706634
loop_
_publ_author_name
'Zhao, Jiao-Jiao'
'Liu, Peng-Yu'
'Song, Li-Jun'
'Zhang, Lei'
'Liu, Zhi-Liang'
'Wang, Yan-Qin'

_publ_section_title
;
 A water stable Eu(III)-organic framework as a recyclable multi-responsive
 luminescent sensor for efficient detection of <i>p</i>-aminophenol in
 simulated urine, and Mn<sup>VII</sup> and Cr<sup>VI</sup> anions in
 aqueous solutions.
;
_journal_issue 15
_journal_name_full 'Dalton transactions (Cambridge, England : 2003)'
_journal_page_first 5236
_journal_page_last 5243
_journal_paper_doi 10.1039/d1dt00112d
_journal_volume 50
_journal_year 2021
_chemical_formula_moiety 'C19 H17 Eu N2 O10'
_chemical_formula_sum 'C19 H17 Eu N2 O10'
_chemical_formula_weight 585.30
_space_group_crystal_system orthorhombic
_space_group_IT_number 61
_space_group_name_Hall '-P 2ac 2ab'
_space_group_name_H-M_alt 'P b c a'
_atom_sites_solution_hydrogens mixed
_atom_sites_solution_primary dual
_audit_creation_date 2020-09-29
_audit_creation_method
;
Olex2 1.3
(compiled 2020.06.28 svn.raecde09e for OlexSys, GUI svn.r6132)
;
_audit_update_record
;
2021-01-08 deposited with the CCDC.	2021-02-15 downloaded from the CCDC.
;
_cell_angle_alpha 90
_cell_angle_beta 90
_cell_angle_gamma 90
_cell_formula_units_Z 8
_cell_length_a 17.898(2)
_cell_length_b 15.3388(17)
_cell_length_c 18.208(2)
_cell_measurement_reflns_used 7258
_cell_measurement_temperature 293(2)
_cell_measurement_theta_max 27.59
_cell_measurement_theta_min 2.24
_cell_volume 4998.7(10)
_computing_cell_refinement 'SAINT v8.34A (Bruker, 2013)'
_computing_data_reduction 'SAINT v8.34A (Bruker, 2013)'
_computing_molecular_graphics 'Olex2 1.3 (Dolomanov et al., 2009)'
_computing_publication_material 'Olex2 1.3 (Dolomanov et al., 2009)'
_computing_structure_refinement 'SHELXL 2018/3 (Sheldrick, 2015)'
_computing_structure_solution 'SHELXT  (Sheldrick, 2015)'
_diffrn_ambient_temperature 293
_diffrn_measured_fraction_theta_full 0.997
_diffrn_measured_fraction_theta_max 0.997
_diffrn_measurement_device_type 'Bruker APEX-II CCD'
_diffrn_measurement_method '\f and \w scans'
_diffrn_radiation_monochromator graphite
_diffrn_radiation_type MoK\a
_diffrn_radiation_wavelength 0.71073
_diffrn_reflns_av_R_equivalents 0.0410
_diffrn_reflns_av_unetI/netI 0.0277
_diffrn_reflns_Laue_measured_fraction_full 0.997
_diffrn_reflns_Laue_measured_fraction_max 0.997
_diffrn_reflns_limit_h_max 18
_diffrn_reflns_limit_h_min -21
_diffrn_reflns_limit_k_max 18
_diffrn_reflns_limit_k_min -13
_diffrn_reflns_limit_l_max 21
_diffrn_reflns_limit_l_min -21
_diffrn_reflns_number 24333
_diffrn_reflns_point_group_measured_fraction_full 0.997
_diffrn_reflns_point_group_measured_fraction_max 0.997
_diffrn_reflns_theta_full 24.999
_diffrn_reflns_theta_max 24.999
_diffrn_reflns_theta_min 2.510
_diffrn_source_current 30.0
_diffrn_source_power 1.5
_diffrn_source_voltage 50.0
_diffrn_standards_number 0
_exptl_absorpt_coefficient_mu 2.560
_exptl_absorpt_correction_T_max 0.7456
_exptl_absorpt_correction_T_min 0.6787
_exptl_absorpt_correction_type multi-scan
_exptl_absorpt_process_details
;
SADABS-2014/5 (Bruker,2014/5) was used for absorption correction.
wR2(int) was 0.0753 before and 0.0330 after correction.
The Ratio of minimum to maximum transmission is 0.9103.
The \l/2 correction factor is 0.00150.
;
_exptl_crystal_colour colourless
_exptl_crystal_colour_primary colourless
_exptl_crystal_density_diffrn 1.555
_exptl_crystal_description block
_exptl_crystal_F_000 2304
_refine_diff_density_max 2.099
_refine_diff_density_min -1.034
_refine_diff_density_rms 0.175
_refine_ls_extinction_method none
_refine_ls_goodness_of_fit_ref 1.085
_refine_ls_hydrogen_treatment constr
_refine_ls_matrix_type full
_refine_ls_number_parameters 368
_refine_ls_number_reflns 4393
_refine_ls_number_restraints 188
_refine_ls_restrained_S_all 1.114
_refine_ls_R_factor_all 0.0577
_refine_ls_R_factor_gt 0.0445
_refine_ls_shift/su_max 0.001
_refine_ls_shift/su_mean 0.000
_refine_ls_structure_factor_coef Fsqd
_refine_ls_weighting_details 'w=1/[\s^2^(Fo^2^)+(0.0801P)^2^+28.4471P] where P=(Fo^2^+2Fc^2^)/3'
_refine_ls_weighting_scheme calc
_refine_ls_wR_factor_gt 0.1315
_refine_ls_wR_factor_ref 0.1388
_reflns_Friedel_coverage 0.000
_reflns_number_gt 3508
_reflns_number_total 4393
_reflns_threshold_expression 'I > 2\s(I)'
_cod_data_source_file d1dt00112d2.cif
_cod_data_source_block 123
_cod_depositor_comments 'Adding full bibliography for 7706634.cif.'
_cod_database_code 7706634
_shelx_shelxl_version_number 2018/3
_shelx_space_group_comment
;
The symmetry employed for this shelxl refinement is uniquely defined
by the following loop, which should always be used as a source of
symmetry information in preference to the above space-group names.
They are only intended as comments.
;
_olex2_refinement_description
;
1. Fixed Uiso
 At 1.2 times of:
  All C(H) groups
 At 1.5 times of:
  All C(H,H,H) groups, All O(H,H) groups
2. Restrained distances
 C19-N1
 1.4 with sigma of 0.02
 N4-C15
 1.4 with sigma of 0.02
 O12-N4
 1.2 with sigma of 0.02
 C22-C23 = N2-C21
 1.4 with sigma of 0.02
3. Uiso/Uaniso restraints and constraints
Uanis(N2) \\sim Ueq, Uanis(C20) \\sim Ueq, Uanis(C22) \\sim Ueq, Uanis(C21)
\\sim Ueq, Uanis(C23) \\sim Ueq: with sigma of 0.005 and sigma for terminal
atoms of 0.01
Uanis(O8) \\sim Ueq, Uanis(N1) \\sim Ueq, Uanis(C16) \\sim Ueq, Uanis(C17)
\\sim Ueq, Uanis(C19) \\sim Ueq, Uanis(C18) \\sim Ueq: with sigma of 0.01 and
sigma for terminal atoms of 0.02
Uanis(C19) \\sim Ueq, Uanis(N1) \\sim Ueq, Uanis(C16) \\sim Ueq, Uanis(C18)
\\sim Ueq, Uanis(C17) \\sim Ueq: with sigma of 0.01 and sigma for terminal
atoms of 0.02
Uanis(O12) \\sim Ueq, Uanis(N4) \\sim Ueq, Uanis(O11) \\sim Ueq: with sigma of
0.005 and sigma for terminal atoms of 0.01
4. Rigid body (RIGU) restrains
 O7, C22, N2, C21, C20, C23
 with sigma for 1-2 distances of 0.004 and sigma for 1-3 distances of 0.004
 O8, N1, C16, C17, C19, C18
 with sigma for 1-2 distances of 0.004 and sigma for 1-3 distances of 0.004
 O8, N1, C16, C17, C19, C18
 with sigma for 1-2 distances of 0.004 and sigma for 1-3 distances of 0.004
 O11, N4, O12, C15, C8, C13
 with sigma for 1-2 distances of 0.001 and sigma for 1-3 distances of 0.001
5. Others
 Sof(H7A)=Sof(H7B)=Sof(N1)=Sof(H15)=Sof(C16)=Sof(C17)=Sof(H17A)=Sof(H17B)=
 Sof(H17C)=Sof(C19)=Sof(H19A)=Sof(H19B)=Sof(H19C)=Sof(C18)=Sof(H18A)=Sof(H18B)=
 Sof(H18C)=Sof(O9)=Sof(N3)=Sof(O10)=1-FVAR(1)
 Sof(H8A)=Sof(H8B)=Sof(N2)=Sof(C20)=Sof(H20A)=Sof(H20B)=Sof(H20C)=Sof(H9)=
 Sof(C21)=Sof(H21A)=Sof(H21B)=Sof(H21C)=Sof(C22)=Sof(C23)=Sof(H23A)=Sof(H23B)=
 Sof(H23C)=Sof(O11)=Sof(N4)=Sof(O12)=FVAR(1)
6.a Riding coordinates:
 O7(H7A,H7B), O8(H8A,H8B)
6.b Aromatic/amide H refined with riding coordinates:
 C6(H6), C3(H3), C4(H4), C15(H15), C13(H13), C10(H10), C9(H9)
6.c Idealised Me refined as rotating group:
 C20(H20A,H20B,H20C), C21(H21A,H21B,H21C), C17(H17A,H17B,H17C), C19(H19A,H19B,
 H19C), C18(H18A,H18B,H18C), C23(H23A,H23B,H23C)
;
_olex2_submission_special_instructions 'No special instructions were received'

loop_
_space_group_symop_operation_xyz
'x, y, z'
'-x+1/2, -y, z+1/2'
'x+1/2, -y+1/2, -z'
'-x, y+1/2, -z+1/2'
'-x, -y, -z'
'x-1/2, y, -z-1/2'
'-x-1/2, y-1/2, z'
'x, -y-1/2, z-1/2'

loop_
_atom_site_label
_atom_site_type_symbol
_atom_site_fract_x
_atom_site_fract_y
_atom_site_fract_z
_atom_site_U_iso_or_equiv
_atom_site_adp_type
_atom_site_occupancy
_atom_site_site_symmetry_order
_atom_site_calc_flag
_atom_site_refinement_flags_posn
_atom_site_refinement_flags_adp
_atom_site_refinement_flags_occupancy
_atom_site_disorder_assembly
_atom_site_disorder_group
Eu1 Eu 0.43160(2) 0.59105(2) 0.43123(2) 0.01331(15) Uani 1 1 d . . . . .
O1 O 0.3002(3) 0.5955(3) 0.3852(3) 0.0328(13) Uani 1 1 d . . . . .
O2 O 0.3849(3) 0.5477(4) 0.3081(3) 0.0328(12) Uani 1 1 d . . . . .
O3 O 0.1238(3) 0.4265(3) 0.0491(3) 0.0241(11) Uani 1 1 d . . . . .
O4 O 0.0384(3) 0.5122(3) 0.1005(3) 0.0241(10) Uani 1 1 d . . . . .
O5 O 0.1051(3) 0.9415(3) 0.4401(3) 0.0286(12) Uani 1 1 d . . . . .
O6 O 0.0247(3) 0.8482(3) 0.4919(3) 0.0299(12) Uani 1 1 d . . . . .
O7 O 0.4881(3) 0.6879(3) 0.3460(3) 0.0382(13) Uani 1 1 d . . . . .
H7A H 0.514463 0.732663 0.355138 0.057 Uiso 0.442(6) 1 d R U P A 2
H7B H 0.486563 0.685403 0.299348 0.057 Uiso 0.442(6) 1 d R U P A 2
O8 O 0.3843(3) 0.7339(4) 0.4593(4) 0.0439(14) Uani 1 1 d . U . . .
H8A H 0.382776 0.774237 0.427312 0.066 Uiso 0.558(6) 1 d R U P A 1
H8B H 0.419746 0.748787 0.487852 0.066 Uiso 0.558(6) 1 d R U P A 1
N1 N 0.3323(10) 0.8642(11) 0.4770(11) 0.059(4) Uani 0.442(6) 1 d D U P A 2
N2 N 0.4924(8) 0.8078(9) 0.2823(8) 0.054(3) Uani 0.558(6) 1 d D U P A 1
C11 C 0.1014(4) 0.4780(4) 0.0984(3) 0.0207(14) Uani 1 1 d . . . . .
C5 C 0.1558(4) 0.4984(4) 0.1592(3) 0.0214(14) Uani 1 1 d . . . . .
C6 C 0.1389(4) 0.5625(4) 0.2103(3) 0.0193(14) Uani 1 1 d . . . . .
H6 H 0.093226 0.591297 0.207256 0.023 Uiso 1 1 calc R U . . .
C7 C 0.1889(4) 0.5850(4) 0.2664(4) 0.0212(15) Uani 1 1 d . . . . .
C2 C 0.2588(4) 0.5444(4) 0.2683(3) 0.0233(15) Uani 1 1 d . . . . .
C3 C 0.2755(4) 0.4804(5) 0.2157(4) 0.0343(19) Uani 1 1 d . . . . .
H3 H 0.322028 0.453342 0.216875 0.041 Uiso 1 1 calc R U . . .
C4 C 0.2247(4) 0.4567(5) 0.1624(4) 0.0309(17) Uani 1 1 d . . . . .
H4 H 0.236370 0.413074 0.128850 0.037 Uiso 1 1 calc R U . . .
C1 C 0.3180(4) 0.5648(5) 0.3243(4) 0.0235(15) Uani 1 1 d . . . . .
C20 C 0.5093(9) 0.8947(9) 0.2571(9) 0.039(3) Uani 0.558(6) 1 d . U P A 1
H20A H 0.553137 0.893276 0.226675 0.059 Uiso 0.558(6) 1 calc R U P A 1
H20B H 0.518120 0.931955 0.298553 0.059 Uiso 0.558(6) 1 calc R U P A 1
H20C H 0.467940 0.916815 0.229147 0.059 Uiso 0.558(6) 1 calc R U P A 1
C15 C 0.1086(7) 0.6443(7) 0.3664(7) 0.076(4) Uani 1 1 d D . . . .
H15 H 0.087220 0.589229 0.370415 0.091 Uiso 0.442(6) 1 calc R U P A 2
C13 C 0.0812(7) 0.7128(7) 0.4113(7) 0.071(4) Uani 1 1 d . . . . .
H13 H 0.043438 0.701872 0.445226 0.085 Uiso 1 1 calc R U . . .
C12 C 0.1100(4) 0.7942(4) 0.4047(4) 0.0226(14) Uani 1 1 d . . . . .
C10 C 0.1659(6) 0.8079(5) 0.3569(5) 0.051(3) Uani 1 1 d . . . . .
H10 H 0.187025 0.863047 0.352697 0.061 Uiso 1 1 calc R U . . .
C9 C 0.1922(6) 0.7401(5) 0.3140(5) 0.052(3) Uani 1 1 d . . . . .
H9 H 0.230262 0.751973 0.280713 0.063 Uiso 0.558(6) 1 calc R U P A 1
C14 C 0.0769(4) 0.8683(5) 0.4490(4) 0.0242(15) Uani 1 1 d . . . . .
C16 C 0.3388(9) 0.7813(10) 0.4904(9) 0.027(3) Uani 0.442(6) 1 d . U P A 2
C21 C 0.4375(13) 0.7602(17) 0.2324(13) 0.094(6) Uani 0.558(6) 1 d D U P A 1
H21A H 0.422493 0.798153 0.193108 0.140 Uiso 0.558(6) 1 calc R U P A 1
H21B H 0.394318 0.743231 0.260229 0.140 Uiso 0.558(6) 1 calc R U P A 1
H21C H 0.461004 0.709235 0.212314 0.140 Uiso 0.558(6) 1 calc R U P A 1
C17 C 0.2689(10) 0.7379(13) 0.5232(9) 0.036(4) Uani 0.442(6) 1 d . U P A 2
H17A H 0.261048 0.682366 0.500114 0.054 Uiso 0.442(6) 1 calc R U P A 2
H17B H 0.226186 0.774458 0.514944 0.054 Uiso 0.442(6) 1 calc R U P A 2
H17C H 0.275800 0.729681 0.575040 0.054 Uiso 0.442(6) 1 calc R U P A 2
C19 C 0.379(2) 0.907(2) 0.425(2) 0.113(11) Uani 0.442(6) 1 d D U P A 2
H19A H 0.423985 0.926649 0.449404 0.169 Uiso 0.442(6) 1 calc R U P A 2
H19B H 0.353375 0.956669 0.405179 0.169 Uiso 0.442(6) 1 calc R U P A 2
H19C H 0.392032 0.867684 0.386484 0.169 Uiso 0.442(6) 1 calc R U P A 2
C18 C 0.2820(14) 0.9235(14) 0.5118(15) 0.065(6) Uani 0.442(6) 1 d . U P A 2
H18A H 0.242047 0.891495 0.534305 0.098 Uiso 0.442(6) 1 calc R U P A 2
H18B H 0.261929 0.962777 0.475781 0.098 Uiso 0.442(6) 1 calc R U P A 2
H18C H 0.308311 0.956141 0.548602 0.098 Uiso 0.442(6) 1 calc R U P A 2
C22 C 0.5084(8) 0.7645(9) 0.3266(8) 0.042(3) Uani 0.558(6) 1 d D U P A 1
C23 C 0.5729(11) 0.8049(14) 0.3671(11) 0.073(5) Uani 0.558(6) 1 d D U P A 1
H23A H 0.590514 0.765133 0.403917 0.109 Uiso 0.558(6) 1 calc R U P A 1
H23B H 0.556793 0.858013 0.390061 0.109 Uiso 0.558(6) 1 calc R U P A 1
H23C H 0.612464 0.817329 0.333108 0.109 Uiso 0.558(6) 1 calc R U P A 1
C8 C 0.1653(4) 0.6565(5) 0.3176(4) 0.0240(14) Uani 1 1 d . . . . .
O9 O 0.2672(9) 0.7366(10) 0.2116(7) 0.056(4) Uani 0.442(6) 1 d . . P A 2
N3 N 0.2655(9) 0.7632(12) 0.2780(10) 0.049(5) Uani 0.442(6) 1 d . . P A 2
O10 O 0.3122(9) 0.8086(12) 0.3054(10) 0.074(5) Uani 0.442(6) 1 d . . P A 2
O11 O 0.1196(10) 0.4939(9) 0.3757(8) 0.080(4) Uani 0.558(6) 1 d . U P A 1
N4 N 0.0734(9) 0.5606(10) 0.3798(10) 0.070(3) Uani 0.558(6) 1 d D U P A 1
O12 O 0.0073(10) 0.5601(13) 0.3997(13) 0.116(5) Uani 0.558(6) 1 d D U P A 1

loop_
_atom_site_aniso_label
_atom_site_aniso_U_11
_atom_site_aniso_U_22
_atom_site_aniso_U_33
_atom_site_aniso_U_23
_atom_site_aniso_U_13
_atom_site_aniso_U_12
Eu1 0.0138(2) 0.0151(2) 0.0110(2) -0.00073(11) -0.00093(11) -0.00036(12)
O1 0.029(3) 0.044(3) 0.026(3) -0.017(2) -0.008(2) 0.018(2)
O2 0.021(3) 0.057(3) 0.020(2) -0.011(2) -0.003(2) 0.005(3)
O3 0.027(3) 0.028(3) 0.017(2) -0.006(2) -0.006(2) 0.006(2)
O4 0.017(2) 0.029(3) 0.026(2) 0.002(2) -0.006(2) 0.002(2)
O5 0.028(3) 0.015(2) 0.042(3) -0.006(2) 0.003(2) 0.004(2)
O6 0.033(3) 0.028(3) 0.028(3) -0.003(2) 0.015(2) 0.007(2)
O7 0.047(3) 0.036(3) 0.032(3) 0.017(2) 0.003(3) -0.003(3)
O8 0.042(3) 0.032(3) 0.058(3) -0.003(3) 0.002(3) 0.008(2)
N1 0.057(8) 0.034(5) 0.087(9) -0.011(6) 0.010(7) 0.015(5)
N2 0.056(5) 0.044(4) 0.062(5) 0.025(4) 0.015(4) 0.005(4)
C11 0.022(4) 0.024(4) 0.016(3) 0.004(3) -0.003(3) -0.002(3)
C5 0.025(4) 0.025(3) 0.015(3) -0.002(3) -0.002(3) 0.004(3)
C6 0.018(3) 0.023(3) 0.017(3) 0.000(3) -0.002(3) 0.003(3)
C7 0.026(4) 0.019(3) 0.019(3) -0.005(3) -0.003(3) 0.009(3)
C2 0.025(4) 0.024(4) 0.020(3) -0.007(3) -0.006(3) 0.006(3)
C3 0.029(4) 0.041(4) 0.033(4) -0.018(4) -0.013(3) 0.020(3)
C4 0.032(4) 0.037(4) 0.024(4) -0.016(3) -0.011(3) 0.011(3)
C1 0.026(4) 0.023(3) 0.022(3) -0.005(3) -0.005(3) 0.004(3)
C20 0.038(7) 0.031(5) 0.049(7) 0.032(5) 0.015(6) 0.006(5)
C15 0.093(6) 0.045(3) 0.090(7) -0.018(4) 0.059(6) -0.007(4)
C13 0.096(9) 0.042(4) 0.074(6) -0.003(4) 0.059(6) 0.001(5)
C12 0.024(4) 0.022(3) 0.021(3) -0.002(3) 0.001(3) 0.005(3)
C10 0.066(6) 0.013(4) 0.074(6) -0.001(4) 0.043(5) 0.001(4)
C9 0.070(7) 0.029(4) 0.059(6) 0.000(4) 0.045(5) 0.005(4)
C14 0.024(4) 0.026(4) 0.023(3) 0.000(3) -0.003(3) 0.005(3)
C16 0.021(6) 0.024(5) 0.035(7) -0.014(5) -0.008(5) 0.007(4)
C21 0.098(10) 0.095(10) 0.088(9) 0.019(8) -0.015(7) -0.025(8)
C17 0.041(7) 0.049(9) 0.019(7) 0.003(7) 0.010(6) 0.020(7)
C19 0.121(18) 0.089(16) 0.130(18) 0.033(13) 0.044(14) 0.014(13)
C18 0.061(12) 0.046(10) 0.089(13) -0.030(10) -0.010(9) 0.033(9)
C22 0.047(5) 0.035(4) 0.043(5) 0.013(4) 0.017(4) 0.007(4)
C23 0.083(9) 0.069(9) 0.066(8) 0.017(7) -0.009(6) -0.030(7)
C8 0.026(3) 0.026(3) 0.020(3) -0.007(2) -0.009(2) 0.005(3)
O9 0.080(11) 0.057(9) 0.031(7) -0.001(7) 0.029(7) 0.003(8)
N3 0.039(10) 0.049(10) 0.058(11) -0.003(9) 0.015(8) 0.003(8)
O10 0.044(9) 0.089(13) 0.088(13) -0.026(10) 0.001(9) -0.030(9)
O11 0.117(7) 0.052(4) 0.072(7) -0.002(5) 0.035(6) -0.004(5)
N4 0.081(4) 0.054(3) 0.073(6) -0.003(3) 0.021(4) -0.016(3)
O12 0.087(5) 0.107(7) 0.155(10) 0.002(8) 0.042(5) -0.022(4)

loop_
_atom_type_symbol
_atom_type_description
_atom_type_scat_dispersion_real
_atom_type_scat_dispersion_imag
_atom_type_scat_source
C C 0.0033 0.0016 'International Tables Vol C Tables 4.2.6.8 and 6.1.1.4'
H H 0.0000 0.0000 'International Tables Vol C Tables 4.2.6.8 and 6.1.1.4'
Eu Eu -0.1578 3.6682 'International Tables Vol C Tables 4.2.6.8 and 6.1.1.4'
N N 0.0061 0.0033 'International Tables Vol C Tables 4.2.6.8 and 6.1.1.4'
O O 0.0106 0.0060 'International Tables Vol C Tables 4.2.6.8 and 6.1.1.4'

loop_
_geom_angle_atom_site_label_1
_geom_angle_atom_site_label_2
_geom_angle_atom_site_label_3
_geom_angle
_geom_angle_site_symmetry_1
_geom_angle_site_symmetry_3
_geom_angle_publ_flag
Eu1 Eu1 H8B 113.4 5_666 . ?
O1 Eu1 Eu1 135.99(13) . 5_666 ?
O1 Eu1 H8B 91.7 . . ?
O2 Eu1 Eu1 121.44(13) . 5_666 ?
O2 Eu1 O1 52.22(16) . . ?
O2 Eu1 H8B 124.8 . . ?
O3 Eu1 Eu1 69.71(11) 2_565 5_666 ?
O3 Eu1 O1 85.02(17) 2_565 . ?
O3 Eu1 O2 130.06(18) 2_565 . ?
O3 Eu1 O5 73.52(17) 2_565 7_655 ?
O3 Eu1 O8 76.36(19) 2_565 . ?
O3 Eu1 H8B 73.6 2_565 . ?
O4 Eu1 Eu1 50.79(12) 6_656 5_666 ?
O4 Eu1 O1 134.58(16) 6_656 . ?
O4 Eu1 O2 85.03(17) 6_656 . ?
O4 Eu1 O3 120.40(16) 6_656 2_565 ?
O4 Eu1 O5 75.21(17) 6_656 7_655 ?
O4 Eu1 O6 76.93(17) 6_656 3_566 ?
O4 Eu1 O7 79.28(18) 6_656 . ?
O4 Eu1 O8 144.40(18) 6_656 . ?
O4 Eu1 H8B 129.6 6_656 . ?
O5 Eu1 Eu1 60.96(12) 7_655 5_666 ?
O5 Eu1 O1 77.87(18) 7_655 . ?
O5 Eu1 O2 73.23(18) 7_655 . ?
O5 Eu1 O8 139.7(2) 7_655 . ?
O5 Eu1 H8B 146.2 7_655 . ?
O6 Eu1 Eu1 61.97(12) 3_566 5_666 ?
O6 Eu1 O1 148.28(16) 3_566 . ?
O6 Eu1 O2 151.18(17) 3_566 . ?
O6 Eu1 O3 78.74(18) 3_566 2_565 ?
O6 Eu1 O5 122.08(17) 3_566 7_655 ?
O6 Eu1 O7 80.84(19) 3_566 . ?
O6 Eu1 O8 76.30(19) 3_566 . ?
O6 Eu1 H8B 57.6 3_566 . ?
O7 Eu1 Eu1 121.54(14) . 5_666 ?
O7 Eu1 O1 99.45(19) . . ?
O7 Eu1 O2 73.77(19) . . ?
O7 Eu1 O3 146.90(18) . 2_565 ?
O7 Eu1 O5 139.56(18) . 7_655 ?
O7 Eu1 O8 73.7(2) . . ?
O7 Eu1 H8B 73.5 . . ?
O8 Eu1 Eu1 129.91(15) . 5_666 ?
O8 Eu1 O1 73.46(18) . . ?
O8 Eu1 O2 108.5(2) . . ?
O8 Eu1 H8B 18.7 . . ?
C1 O1 Eu1 92.7(4) . . ?
C1 O2 Eu1 93.1(4) . . ?
C11 O3 Eu1 125.5(4) . 2_564 ?
C11 O4 Eu1 162.3(4) . 6_556 ?
C14 O5 Eu1 139.9(5) . 7_665 ?
C14 O6 Eu1 142.7(5) . 3_466 ?
Eu1 O7 H7A 127.8 . . ?
Eu1 O7 H7B 127.7 . . ?
H7A O7 H7B 104.5 . . ?
C22 O7 Eu1 151.1(8) . . ?
Eu1 O8 H8A 121.9 . . ?
Eu1 O8 H8B 96.5 . . ?
H8A O8 H8B 104.3 . . ?
C16 O8 Eu1 150.4(9) . . ?
C16 N1 C19 122(2) . . ?
C16 N1 C18 127(2) . . ?
C19 N1 C18 112(2) . . ?
C20 N2 C21 112.8(15) . . ?
C22 N2 C20 138.5(17) . . ?
C22 N2 C21 108.7(16) . . ?
O3 C11 C5 116.6(6) . . ?
O4 C11 O3 125.0(6) . . ?
O4 C11 C5 118.3(6) . . ?
C6 C5 C11 120.0(6) . . ?
C6 C5 C4 119.4(6) . . ?
C4 C5 C11 120.5(6) . . ?
C5 C6 H6 119.2 . . ?
C5 C6 C7 121.6(6) . . ?
C7 C6 H6 119.2 . . ?
C6 C7 C8 116.9(6) . . ?
C2 C7 C6 118.7(6) . . ?
C2 C7 C8 124.3(6) . . ?
C7 C2 C3 119.1(6) . . ?
C7 C2 C1 123.6(6) . . ?
C3 C2 C1 117.3(6) . . ?
C2 C3 H3 119.2 . . ?
C4 C3 C2 121.5(7) . . ?
C4 C3 H3 119.2 . . ?
C5 C4 H4 120.2 . . ?
C3 C4 C5 119.6(6) . . ?
C3 C4 H4 120.2 . . ?
O1 C1 O2 121.9(6) . . ?
O1 C1 C2 120.2(6) . . ?
O2 C1 C2 117.8(6) . . ?
N2 C20 H20A 109.5 . . ?
N2 C20 H20B 109.5 . . ?
N2 C20 H20C 109.5 . . ?
H20A C20 H20B 109.5 . . ?
H20A C20 H20C 109.5 . . ?
H20B C20 H20C 109.5 . . ?
C13 C15 H15 118.9 . . ?
C13 C15 N4 114.0(10) . . ?
C8 C15 H15 118.9 . . ?
C8 C15 C13 122.2(9) . . ?
C8 C15 N4 123.8(10) . . ?
C15 C13 H13 120.0 . . ?
C12 C13 C15 119.9(9) . . ?
C12 C13 H13 120.0 . . ?
C13 C12 C14 119.7(7) . . ?
C10 C12 C13 119.0(7) . . ?
C10 C12 C14 121.3(7) . . ?
C12 C10 H10 119.9 . . ?
C12 C10 C9 120.2(7) . . ?
C9 C10 H10 119.9 . . ?
C10 C9 H9 118.1 . . ?
C10 C9 N3 111.4(10) . . ?
C8 C9 C10 123.8(8) . . ?
C8 C9 H9 118.1 . . ?
C8 C9 N3 123.0(9) . . ?
O5 C14 O6 127.2(7) . . ?
O5 C14 C12 116.8(6) . . ?
O6 C14 C12 116.0(6) . . ?
O8 C16 N1 123.4(17) . . ?
O8 C16 C17 117.5(14) . . ?
N1 C16 C17 115.1(15) . . ?
N2 C21 H21A 109.5 . . ?
N2 C21 H21B 109.5 . . ?
N2 C21 H21C 109.5 . . ?
H21A C21 H21B 109.5 . . ?
H21A C21 H21C 109.5 . . ?
H21B C21 H21C 109.5 . . ?
C16 C17 H17A 109.5 . . ?
C16 C17 H17B 109.5 . . ?
C16 C17 H17C 109.5 . . ?
H17A C17 H17B 109.5 . . ?
H17A C17 H17C 109.5 . . ?
H17B C17 H17C 109.5 . . ?
N1 C19 H19A 109.5 . . ?
N1 C19 H19B 109.5 . . ?
N1 C19 H19C 109.5 . . ?
H19A C19 H19B 109.5 . . ?
H19A C19 H19C 109.5 . . ?
H19B C19 H19C 109.5 . . ?
N1 C18 H18A 109.5 . . ?
N1 C18 H18B 109.5 . . ?
N1 C18 H18C 109.5 . . ?
H18A C18 H18B 109.5 . . ?
H18A C18 H18C 109.5 . . ?
H18B C18 H18C 109.5 . . ?
O7 C22 C23 117.5(13) . . ?
N2 C22 O7 133.9(16) . . ?
N2 C22 C23 108.3(16) . . ?
C22 C23 H23A 109.5 . . ?
C22 C23 H23B 109.5 . . ?
C22 C23 H23C 109.5 . . ?
H23A C23 H23B 109.5 . . ?
H23A C23 H23C 109.5 . . ?
H23B C23 H23C 109.5 . . ?
C15 C8 C7 121.0(7) . . ?
C15 C8 C9 114.9(7) . . ?
C9 C8 C7 123.7(7) . . ?
O9 N3 C9 111.0(15) . . ?
O10 N3 C9 124.2(16) . . ?
O10 N3 O9 124.3(18) . . ?
O11 N4 C15 113.8(13) . . ?
O12 N4 C15 118.1(17) . . ?
O12 N4 O11 127.7(16) . . ?

loop_
_geom_bond_atom_site_label_1
_geom_bond_atom_site_label_2
_geom_bond_distance
_geom_bond_site_symmetry_2
_geom_bond_publ_flag
Eu1 Eu1 4.4797(7) 5_666 ?
Eu1 O1 2.498(5) . ?
Eu1 O2 2.483(5) . ?
Eu1 O3 2.379(5) 2_565 ?
Eu1 O4 2.335(5) 6_656 ?
Eu1 O5 2.392(5) 7_655 ?
Eu1 O6 2.366(4) 3_566 ?
Eu1 O7 2.375(5) . ?
Eu1 O8 2.404(5) . ?
Eu1 H8B 2.6386 . ?
O1 C1 1.245(8) . ?
O2 C1 1.261(8) . ?
O3 C11 1.262(8) . ?
O4 C11 1.244(8) . ?
O5 C14 1.242(9) . ?
O6 C14 1.257(8) . ?
O7 H7A 0.8500 . ?
O7 H7B 0.8500 . ?
O7 C22 1.279(15) . ?
O8 H8A 0.8509 . ?
O8 H8B 0.8505 . ?
O8 C16 1.231(16) . ?
N1 C16 1.30(2) . ?
N1 C19 1.425(18) . ?
N1 C18 1.43(3) . ?
N2 C20 1.442(17) . ?
N2 C21 1.526(17) . ?
N2 C22 1.084(18) . ?
C11 C5 1.506(9) . ?
C5 C6 1.387(9) . ?
C5 C4 1.391(10) . ?
C6 H6 0.9300 . ?
C6 C7 1.403(9) . ?
C7 C2 1.397(9) . ?
C7 C8 1.500(9) . ?
C2 C3 1.402(9) . ?
C2 C1 1.504(9) . ?
C3 H3 0.9300 . ?
C3 C4 1.380(10) . ?
C4 H4 0.9300 . ?
C20 H20A 0.9600 . ?
C20 H20B 0.9600 . ?
C20 H20C 0.9600 . ?
C15 H15 0.9300 . ?
C15 C13 1.420(13) . ?
C15 C8 1.361(12) . ?
C15 N4 1.451(14) . ?
C13 H13 0.9300 . ?
C13 C12 1.357(12) . ?
C12 C10 1.343(11) . ?
C12 C14 1.513(10) . ?
C10 H10 0.9300 . ?
C10 C9 1.383(11) . ?
C9 H9 0.9300 . ?
C9 C8 1.372(11) . ?
C9 N3 1.508(18) . ?
C16 C17 1.54(2) . ?
C21 H21A 0.9600 . ?
C21 H21B 0.9600 . ?
C21 H21C 0.9600 . ?
C17 H17A 0.9600 . ?
C17 H17B 0.9600 . ?
C17 H17C 0.9600 . ?
C19 H19A 0.9600 . ?
C19 H19B 0.9600 . ?
C19 H19C 0.9600 . ?
C18 H18A 0.9600 . ?
C18 H18B 0.9600 . ?
C18 H18C 0.9600 . ?
C22 C23 1.503(16) . ?
C23 H23A 0.9600 . ?
C23 H23B 0.9600 . ?
C23 H23C 0.9600 . ?
O9 N3 1.28(2) . ?
N3 O10 1.20(2) . ?
O11 N4 1.32(2) . ?
N4 O12 1.237(15) . ?

loop_
_geom_torsion_atom_site_label_1
_geom_torsion_atom_site_label_2
_geom_torsion_atom_site_label_3
_geom_torsion_atom_site_label_4
_geom_torsion
_geom_torsion_site_symmetry_1
_geom_torsion_site_symmetry_2
_geom_torsion_site_symmetry_3
_geom_torsion_site_symmetry_4
_geom_torsion_publ_flag
Eu1 O1 C1 O2 -2.2(8) . . . . ?
Eu1 O1 C1 C2 175.9(6) . . . . ?
Eu1 O2 C1 O1 2.2(8) . . . . ?
Eu1 O2 C1 C2 -175.9(6) . . . . ?
Eu1 O3 C11 O4 17.8(9) 2_564 . . . ?
Eu1 O3 C11 C5 -162.8(4) 2_564 . . . ?
Eu1 O4 C11 O3 -56.3(18) 6_556 . . . ?
Eu1 O4 C11 C5 124.2(13) 6_556 . . . ?
Eu1 O5 C14 O6 -40.5(12) 7_665 . . . ?
Eu1 O5 C14 C12 141.0(6) 7_665 . . . ?
Eu1 O6 C14 O5 11.4(13) 3_466 . . . ?
Eu1 O6 C14 C12 -170.1(5) 3_466 . . . ?
Eu1 O7 C22 N2 -116(2) . . . . ?
Eu1 O7 C22 C23 71(2) . . . . ?
Eu1 O8 C16 N1 -168.7(13) . . . . ?
Eu1 O8 C16 C17 -12(3) . . . . ?
O3 C11 C5 C6 172.1(6) . . . . ?
O3 C11 C5 C4 -4.6(10) . . . . ?
O4 C11 C5 C6 -8.4(9) . . . . ?
O4 C11 C5 C4 174.9(7) . . . . ?
C11 C5 C6 C7 -178.2(6) . . . . ?
C11 C5 C4 C3 175.8(7) . . . . ?
C5 C6 C7 C2 3.1(10) . . . . ?
C5 C6 C7 C8 178.8(6) . . . . ?
C6 C5 C4 C3 -0.9(11) . . . . ?
C6 C7 C2 C3 -2.3(11) . . . . ?
C6 C7 C2 C1 178.2(6) . . . . ?
C6 C7 C8 C15 69.6(11) . . . . ?
C6 C7 C8 C9 -103.1(9) . . . . ?
C7 C2 C3 C4 0.0(12) . . . . ?
C7 C2 C1 O1 24.7(11) . . . . ?
C7 C2 C1 O2 -157.1(7) . . . . ?
C2 C7 C8 C15 -115.0(10) . . . . ?
C2 C7 C8 C9 72.3(11) . . . . ?
C2 C3 C4 C5 1.6(13) . . . . ?
C3 C2 C1 O1 -154.8(7) . . . . ?
C3 C2 C1 O2 23.3(10) . . . . ?
C4 C5 C6 C7 -1.5(11) . . . . ?
C1 C2 C3 C4 179.5(7) . . . . ?
C20 N2 C22 O7 177.4(16) . . . . ?
C20 N2 C22 C23 -9(3) . . . . ?
C15 C13 C12 C10 -1.9(17) . . . . ?
C15 C13 C12 C14 175.8(10) . . . . ?
C13 C15 C8 C7 -174.9(11) . . . . ?
C13 C15 C8 C9 -1.6(17) . . . . ?
C13 C15 N4 O11 -142.2(16) . . . . ?
C13 C15 N4 O12 32(3) . . . . ?
C13 C12 C10 C9 1.6(15) . . . . ?
C13 C12 C14 O5 -179.3(9) . . . . ?
C13 C12 C14 O6 2.1(11) . . . . ?
C12 C10 C9 C8 -1.3(17) . . . . ?
C12 C10 C9 N3 -166.6(11) . . . . ?
C10 C12 C14 O5 -1.6(11) . . . . ?
C10 C12 C14 O6 179.8(8) . . . . ?
C10 C9 C8 C7 174.3(9) . . . . ?
C10 C9 C8 C15 1.2(16) . . . . ?
C10 C9 N3 O9 -138.7(14) . . . . ?
C10 C9 N3 O10 34(2) . . . . ?
C14 C12 C10 C9 -176.2(9) . . . . ?
C21 N2 C22 O7 -4(3) . . . . ?
C21 N2 C22 C23 169.4(17) . . . . ?
C19 N1 C16 O8 -1(4) . . . . ?
C19 N1 C16 C17 -158(3) . . . . ?
C18 N1 C16 O8 -178.6(19) . . . . ?
C18 N1 C16 C17 25(3) . . . . ?
C8 C7 C2 C3 -177.6(7) . . . . ?
C8 C7 C2 C1 2.9(11) . . . . ?
C8 C15 C13 C12 2(2) . . . . ?
C8 C15 N4 O11 35(2) . . . . ?
C8 C15 N4 O12 -151.2(19) . . . . ?
C8 C9 N3 O9 55.8(19) . . . . ?
C8 C9 N3 O10 -131.9(19) . . . . ?
N3 C9 C8 C7 -22.0(16) . . . . ?
N3 C9 C8 C15 164.9(13) . . . . ?
N4 C15 C13 C12 179.4(13) . . . . ?
N4 C15 C8 C7 8.1(19) . . . . ?
N4 C15 C8 C9 -178.7(14) . . . . ?
